data_7016226
loop_
_publ_author_name
'Ayinla, Rashidat O.'
'Schafer, Laurel L.'

_publ_section_title
;
 Intermolecular hydroamination of oxygen-substituted allenes. New
 routes for the synthesis of N,O-chelated zirconium and titanium amido
 complexes.
;
_journal_issue 30
_journal_name_full 'Dalton transactions (Cambridge, England : 2003)'
_journal_page_first 7769
_journal_page_last 7776
_journal_paper_doi 10.1039/c1dt10448a
_journal_volume 40
_journal_year 2011
_chemical_formula_moiety 'C18 H36 N4 O Zr'
_chemical_formula_sum 'C18 H36 N4 O Zr'
_chemical_formula_weight 415.73
_chemical_name_systematic
;
?
;
_space_group_IT_number 62
_symmetry_cell_setting orthorhombic
_symmetry_space_group_name_Hall '-P 2ac 2n'
_symmetry_space_group_name_H-M 'P n m a'
_atom_sites_solution_hydrogens geom
_atom_sites_solution_primary direct
_atom_sites_solution_secondary difmap
_audit_creation_method SHELXL-97
_cell_angle_alpha 90.00
_cell_angle_beta 90.00
_cell_angle_gamma 90.00
_cell_formula_units_Z 4
_cell_length_a 17.2760(12)
_cell_length_b 13.5998(9)
_cell_length_c 9.8227(5)
_cell_measurement_temperature 173(2)
_cell_measurement_theta_max 23.826
_cell_measurement_theta_min 2.358
_cell_volume 2307.8(3)
_computing_structure_refinement 'SHELXL-97 (Sheldrick, 1997)'
_diffrn_ambient_temperature 173(2)
_diffrn_measured_fraction_theta_full 0.998
_diffrn_measured_fraction_theta_max 0.998
_diffrn_measurement_device_type 'Bruker X8 APEX II'
_diffrn_measurement_method 'area detector'
_diffrn_radiation_monochromator graphite
_diffrn_radiation_source 'fine-focus sealed tube'
_diffrn_radiation_type MoK\a
_diffrn_radiation_wavelength 0.71073
_diffrn_reflns_av_R_equivalents 0.0379
_diffrn_reflns_av_sigmaI/netI 0.0177
_diffrn_reflns_limit_h_max 22
_diffrn_reflns_limit_h_min -22
_diffrn_reflns_limit_k_max 17
_diffrn_reflns_limit_k_min -17
_diffrn_reflns_limit_l_max 12
_diffrn_reflns_limit_l_min -12
_diffrn_reflns_number 46460
_diffrn_reflns_theta_full 27.74
_diffrn_reflns_theta_max 27.74
_diffrn_reflns_theta_min 2.36
_exptl_absorpt_coefficient_mu 0.487
_exptl_absorpt_correction_T_max 0.966
_exptl_absorpt_correction_T_min 0.827
_exptl_absorpt_correction_type multi-scan
_exptl_crystal_colour colourless
_exptl_crystal_density_diffrn 1.196
_exptl_crystal_density_method 'not measured'
_exptl_crystal_description prism
_exptl_crystal_F_000 880
_exptl_crystal_size_max 0.25
_exptl_crystal_size_mid 0.2
_exptl_crystal_size_min 0.07
_refine_diff_density_max 0.309
_refine_diff_density_min -0.232
_refine_diff_density_rms 0.049
_refine_ls_extinction_method none
_refine_ls_goodness_of_fit_ref 1.044
_refine_ls_hydrogen_treatment constr
_refine_ls_matrix_type full
_refine_ls_number_parameters 140
_refine_ls_number_reflns 2818
_refine_ls_number_restraints 0
_refine_ls_restrained_S_all 1.044
_refine_ls_R_factor_all 0.0401
_refine_ls_R_factor_gt 0.0270
_refine_ls_shift/su_max 0.001
_refine_ls_shift/su_mean 0.000
_refine_ls_structure_factor_coef Fsqd
_refine_ls_weighting_details 'calc w=1/[\s^2^(Fo^2^)+(0.0329P)^2^+1.0458P] where P=(Fo^2^+2Fc^2^)/3'
_refine_ls_weighting_scheme calc
_refine_ls_wR_factor_gt 0.0645
_refine_ls_wR_factor_ref 0.0712
_reflns_number_gt 2294
_reflns_number_total 2818
_reflns_threshold_expression >2sigma(I)
_cod_data_source_file c1dt10448a.txt
_cod_data_source_block ls037_pnma
_cod_original_sg_symbol_H-M Pnma
_cod_database_code 7016226

loop_
_symmetry_equiv_pos_as_xyz
'x, y, z'
'-x+1/2, -y, z+1/2'
'x+1/2, -y+1/2, -z+1/2'
'-x, y+1/2, -z'
'-x, -y, -z'
'x-1/2, y, -z-1/2'
'-x-1/2, y-1/2, z-1/2'
'x, -y-1/2, z'

loop_
_atom_site_label
_atom_site_type_symbol
_atom_site_fract_x
_atom_site_fract_y
_atom_site_fract_z
_atom_site_U_iso_or_equiv
_atom_site_adp_type
_atom_site_occupancy
_atom_site_symmetry_multiplicity
_atom_site_calc_flag
_atom_site_refinement_flags
_atom_site_disorder_assembly
_atom_site_disorder_group
C1A C 0.8273(2) 0.2203(5) 0.2793(4) 0.068(3) Uani 0.50 1 d P . .
H1A H 0.8226 0.1485 0.2762 0.081 Uiso 0.50 1 calc PR . .
C2A C 0.9010(3) 0.234(3) 0.3338(5) 0.151(8) Uani 0.50 1 d P . .
H2A1 H 0.9124 0.3032 0.3368 0.227 Uiso 0.50 1 calc PR . .
H2A2 H 0.9385 0.2013 0.2778 0.227 Uiso 0.50 1 calc PR . .
H2A3 H 0.9027 0.2075 0.4242 0.227 Uiso 0.50 1 calc PR . .
C3 C 0.75991(18) 0.2500 0.3632(3) 0.0723(11) Uani 1 2 d S . .
H3A H 0.7616 0.2164 0.4503 0.087 Uiso 0.50 1 calc PR . .
H3B H 0.7617 0.3202 0.3801 0.087 Uiso 0.50 1 calc PR . .
C4A C 0.62104(19) 0.2500 0.3725(3) 0.0911(15) Uani 1 2 d S . .
H4A1 H 0.6218 0.2148 0.4572 0.137 Uiso 0.50 1 calc PR . .
H4A2 H 0.5758 0.2317 0.3217 0.137 Uiso 0.50 1 calc PR . .
H4A3 H 0.6200 0.3194 0.3901 0.137 Uiso 0.50 1 calc PR . .
C5 C 0.87478(15) 0.2500 0.0442(3) 0.0461(7) Uani 1 2 d S . .
C6 C 0.90539(13) 0.3388(2) -0.0034(2) 0.0639(7) Uani 1 1 d . . .
C7 C 0.96752(14) 0.3364(3) -0.0968(3) 0.0856(10) Uani 1 1 d . . .
H7 H 0.9883 0.3953 -0.1282 0.103 Uiso 1 1 calc R . .
C8 C 0.9976(2) 0.2500 -0.1417(4) 0.0944(17) Uani 1 2 d S . .
H8 H 1.0386 0.2500 -0.2029 0.113 Uiso 1 2 calc SR . .
C9 C 0.87277(19) 0.4367(2) 0.0413(3) 0.0951(10) Uani 1 1 d . . .
H9A H 0.8175 0.4358 0.0321 0.143 Uiso 1 1 calc R . .
H9B H 0.8939 0.4880 -0.0144 0.143 Uiso 1 1 calc R . .
H9C H 0.8862 0.4483 0.1348 0.143 Uiso 1 1 calc R . .
C10A C 0.7355(2) 0.1634(2) -0.2312(3) 0.0916(10) Uani 1 1 d . . .
H10A H 0.7023 0.1627 -0.3095 0.137 Uiso 1 1 calc R . .
H10B H 0.7262 0.1057 -0.1773 0.137 Uiso 1 1 calc R . .
H10C H 0.7886 0.1642 -0.2602 0.137 Uiso 1 1 calc R . .
C11A C 0.5667(2) 0.3935(3) -0.0321(4) 0.1317(17) Uani 1 1 d . . .
H11A H 0.5207 0.4064 0.0196 0.198 Uiso 1 1 calc R . .
H11B H 0.5592 0.3358 -0.0868 0.198 Uiso 1 1 calc R . .
H11C H 0.5776 0.4487 -0.0901 0.198 Uiso 1 1 calc R . .
C12 C 0.6425(2) 0.4655(2) 0.1399(3) 0.1041(11) Uani 1 1 d . . .
H12A H 0.6498 0.5208 0.0805 0.156 Uiso 1 1 calc R . .
H12B H 0.6875 0.4576 0.1963 0.156 Uiso 1 1 calc R . .
H12C H 0.5979 0.4765 0.1963 0.156 Uiso 1 1 calc R . .
N1 N 0.80989(12) 0.2500 0.1357(2) 0.0435(5) Uani 1 2 d S . .
N2 N 0.71974(13) 0.2500 -0.1507(2) 0.0418(5) Uani 1 2 d S . .
N3 N 0.63105(10) 0.37803(13) 0.05983(18) 0.0545(4) Uani 1 1 d . . .
O1A O 0.69038(13) 0.2257(3) 0.2938(2) 0.0504(13) Uani 0.50 1 d P . .
Zr1 Zr 0.695658(13) 0.2500 0.05510(2) 0.03062(9) Uani 1 2 d S . .

loop_
_atom_site_aniso_label
_atom_site_aniso_U_11
_atom_site_aniso_U_22
_atom_site_aniso_U_33
_atom_site_aniso_U_23
_atom_site_aniso_U_13
_atom_site_aniso_U_12
C1A 0.0447(18) 0.131(8) 0.0275(17) 0.007(2) -0.0052(14) 0.008(2)
C2A 0.057(3) 0.36(2) 0.040(2) 0.020(9) -0.0134(19) 0.061(11)
C3 0.0510(18) 0.139(4) 0.0273(15) 0.000 -0.0047(13) 0.000
C4A 0.0488(19) 0.183(5) 0.0420(19) 0.000 0.0176(15) 0.000
C5 0.0337(13) 0.076(2) 0.0284(13) 0.000 -0.0054(11) 0.000
C6 0.0464(12) 0.098(2) 0.0473(12) 0.0087(13) -0.0053(10) -0.0123(13)
C7 0.0521(14) 0.150(3) 0.0543(14) 0.0269(18) -0.0006(12) -0.0247(17)
C8 0.0431(19) 0.200(6) 0.040(2) 0.000 0.0019(15) 0.000
C9 0.094(2) 0.084(2) 0.107(2) 0.0162(19) -0.0004(18) -0.0216(18)
C10A 0.150(3) 0.0800(19) 0.0451(13) -0.0035(13) 0.0194(16) 0.0499(19)
C11A 0.106(2) 0.082(2) 0.207(4) -0.064(3) -0.086(3) 0.052(2)
C12 0.143(3) 0.0671(18) 0.102(2) -0.0431(17) -0.026(2) 0.0258(19)
N1 0.0355(11) 0.0689(15) 0.0262(11) 0.000 -0.0005(8) 0.000
N2 0.0459(12) 0.0518(13) 0.0276(11) 0.000 -0.0025(9) 0.000
N3 0.0557(10) 0.0440(9) 0.0640(11) -0.0171(9) -0.0064(8) 0.0106(8)
O1A 0.0398(11) 0.083(4) 0.0282(11) 0.0008(13) 0.0043(9) -0.0019(14)
Zr1 0.03378(13) 0.03329(13) 0.02479(13) 0.000 -0.00189(10) 0.000

loop_
_atom_type_symbol
_atom_type_description
_atom_type_scat_dispersion_real
_atom_type_scat_dispersion_imag
_atom_type_scat_source
C C 0.0033 0.0016 'International Tables Vol C Tables 4.2.6.8 and 6.1.1.4'
H H 0.0000 0.0000 'International Tables Vol C Tables 4.2.6.8 and 6.1.1.4'
N N 0.0061 0.0033 'International Tables Vol C Tables 4.2.6.8 and 6.1.1.4'
O O 0.0106 0.0060 'International Tables Vol C Tables 4.2.6.8 and 6.1.1.4'
Zr Zr -2.9673 0.5597 'International Tables Vol C Tables 4.2.6.8 and 6.1.1.4'

loop_
_geom_angle_atom_site_label_1
_geom_angle_atom_site_label_2
_geom_angle_atom_site_label_3
_geom_angle
_geom_angle_site_symmetry_1
_geom_angle_site_symmetry_3
_geom_angle_publ_flag
C2A C1A C3 117.8(7) . . ?
C2A C1A N1 120.6(7) . . ?
C3 C1A N1 107.0(3) . . ?
C2A C1A H1A 102.9 . . ?
C3 C1A H1A 102.9 . . ?
N1 C1A H1A 102.9 . . ?
C1A C2A H2A1 109.5 . . ?
C1A C2A H2A2 109.5 . . ?
H2A1 C2A H2A2 109.5 . . ?
C1A C2A H2A3 109.5 . . ?
H2A1 C2A H2A3 109.5 . . ?
H2A2 C2A H2A3 109.5 . . ?
O1A C3 C1A 109.5(3) . . ?
O1A C3 H3A 109.8 . . ?
C1A C3 H3A 109.8 . . ?
O1A C3 H3B 109.8 . . ?
C1A C3 H3B 109.8 . . ?
H3A C3 H3B 108.2 . . ?
O1A C4A H4A1 109.5 . . ?
O1A C4A H4A2 109.5 . . ?
H4A1 C4A H4A2 109.5 . . ?
O1A C4A H4A3 109.5 . . ?
H4A1 C4A H4A3 109.5 . . ?
H4A2 C4A H4A3 109.5 . . ?
C6 C5 C6 119.4(3) . 8_565 ?
C6 C5 N1 120.27(14) . . ?
C6 C5 N1 120.27(14) 8_565 . ?
C5 C6 C7 119.0(3) . . ?
C5 C6 C9 121.5(2) . . ?
C7 C6 C9 119.5(3) . . ?
C8 C7 C6 121.4(3) . . ?
C8 C7 H7 119.3 . . ?
C6 C7 H7 119.3 . . ?
C7 C8 C7 119.8(4) 8_565 . ?
C7 C8 H8 120.1 8_565 . ?
C7 C8 H8 120.1 . . ?
C6 C9 H9A 109.5 . . ?
C6 C9 H9B 109.5 . . ?
H9A C9 H9B 109.5 . . ?
C6 C9 H9C 109.5 . . ?
H9A C9 H9C 109.5 . . ?
H9B C9 H9C 109.5 . . ?
N2 C10A H10A 109.5 . . ?
N2 C10A H10B 109.5 . . ?
H10A C10A H10B 109.5 . . ?
N2 C10A H10C 109.5 . . ?
H10A C10A H10C 109.5 . . ?
H10B C10A H10C 109.5 . . ?
N3 C11A H11A 109.5 . . ?
N3 C11A H11B 109.5 . . ?
H11A C11A H11B 109.5 . . ?
N3 C11A H11C 109.5 . . ?
H11A C11A H11C 109.5 . . ?
H11B C11A H11C 109.5 . . ?
N3 C12 H12A 109.5 . . ?
N3 C12 H12B 109.5 . . ?
H12A C12 H12B 109.5 . . ?
N3 C12 H12C 109.5 . . ?
H12A C12 H12C 109.5 . . ?
H12B C12 H12C 109.5 . . ?
C5 N1 C1A 115.6(2) . 8_565 ?
C5 N1 C1A 115.6(2) . . ?
C1A N1 C1A 31.3(5) 8_565 . ?
C5 N1 Zr1 119.39(16) . . ?
C1A N1 Zr1 122.51(19) 8_565 . ?
C1A N1 Zr1 122.51(19) . . ?
C10A N2 C10A 109.3(3) . 8_565 ?
C10A N2 Zr1 125.02(13) . . ?
C10A N2 Zr1 125.02(13) 8_565 . ?
C12 N3 C11A 109.0(2) . . ?
C12 N3 Zr1 129.31(17) . . ?
C11A N3 Zr1 121.53(16) . . ?
C3 O1A C4A 112.7(2) . 8_565 ?
C3 O1A C4A 112.7(2) . . ?
C4A O1A C4A 0.00(15) 8_565 . ?
C3 O1A Zr1 114.20(18) . . ?
C4A O1A Zr1 121.5(2) 8_565 . ?
C4A O1A Zr1 121.5(2) . . ?
N2 Zr1 N3 97.52(6) . 8_565 ?
N2 Zr1 N3 97.52(6) . . ?
N3 Zr1 N3 114.63(11) 8_565 . ?
N2 Zr1 N1 100.24(8) . . ?
N3 Zr1 N1 119.50(5) 8_565 . ?
N3 Zr1 N1 119.50(5) . . ?
N2 Zr1 O1A 167.67(8) . 8_565 ?
N3 Zr1 O1A 94.27(9) 8_565 8_565 ?
N3 Zr1 O1A 80.77(9) . 8_565 ?
N1 Zr1 O1A 70.56(8) . 8_565 ?
N2 Zr1 O1A 167.67(8) . . ?
N3 Zr1 O1A 80.77(9) 8_565 . ?
N3 Zr1 O1A 94.27(9) . . ?
N1 Zr1 O1A 70.56(8) . . ?
O1A Zr1 O1A 16.04(17) 8_565 . ?

loop_
_geom_bond_atom_site_label_1
_geom_bond_atom_site_label_2
_geom_bond_distance
_geom_bond_site_symmetry_2
_geom_bond_publ_flag
C1A C2A 1.393(8) . ?
C1A C3 1.483(5) . ?
C1A N1 1.497(4) . ?
C1A H1A 0.9800 . ?
C2A H2A1 0.9600 . ?
C2A H2A2 0.9600 . ?
C2A H2A3 0.9600 . ?
C3 O1A 1.420(4) . ?
C3 H3A 0.9700 . ?
C3 H3B 0.9700 . ?
C4A O1A 1.463(4) . ?
C4A H4A1 0.9600 . ?
C4A H4A2 0.9600 . ?
C4A H4A3 0.9600 . ?
C5 C6 1.399(3) . ?
C5 C6 1.399(3) 8_565 ?
C5 N1 1.437(3) . ?
C6 C7 1.412(3) . ?
C6 C9 1.511(4) . ?
C7 C8 1.358(4) . ?
C7 H7 0.9300 . ?
C8 C7 1.358(4) 8_565 ?
C8 H8 0.9300 . ?
C9 H9A 0.9600 . ?
C9 H9B 0.9600 . ?
C9 H9C 0.9600 . ?
C10A N2 1.445(3) . ?
C10A H10A 0.9600 . ?
C10A H10B 0.9600 . ?
C10A H10C 0.9600 . ?
C11A N3 1.447(3) . ?
C11A H11A 0.9600 . ?
C11A H11B 0.9600 . ?
C11A H11C 0.9600 . ?
C12 N3 1.440(3) . ?
C12 H12A 0.9600 . ?
C12 H12B 0.9600 . ?
C12 H12C 0.9600 . ?
N1 C1A 1.497(4) 8_565 ?
N1 Zr1 2.127(2) . ?
N2 C10A 1.445(3) 8_565 ?
N2 Zr1 2.064(2) . ?
N3 Zr1 2.0687(17) . ?
O1A C4A 1.463(4) 8_565 ?
O1A Zr1 2.370(2) . ?
Zr1 N3 2.0687(17) 8_565 ?
Zr1 O1A 2.370(2) 8_565 ?

loop_
_geom_torsion_atom_site_label_1
_geom_torsion_atom_site_label_2
_geom_torsion_atom_site_label_3
_geom_torsion_atom_site_label_4
_geom_torsion
_geom_torsion_site_symmetry_1
_geom_torsion_site_symmetry_2
_geom_torsion_site_symmetry_3
_geom_torsion_site_symmetry_4
_geom_torsion_publ_flag
C2A C1A C3 O1A -177.1(17) . . . . ?
N1 C1A C3 O1A 43.2(4) . . . . ?
C6 C5 C6 C7 -1.1(4) 8_565 . . . ?
N1 C5 C6 C7 -177.9(2) . . . . ?
C6 C5 C6 C9 178.05(19) 8_565 . . . ?
N1 C5 C6 C9 1.2(4) . . . . ?
C5 C6 C7 C8 0.5(4) . . . . ?
C9 C6 C7 C8 -178.7(3) . . . . ?
C6 C7 C8 C7 0.2(6) . . . 8_565 ?
C6 C5 N1 C1A -74.2(4) . . . 8_565 ?
C6 C5 N1 C1A 109.0(3) 8_565 . . 8_565 ?
C6 C5 N1 C1A -109.0(3) . . . . ?
C6 C5 N1 C1A 74.2(4) 8_565 . . . ?
C6 C5 N1 Zr1 88.4(2) . . . . ?
C6 C5 N1 Zr1 -88.4(2) 8_565 . . . ?
C2A C1A N1 C5 26.9(17) . . . . ?
C3 C1A N1 C5 165.3(2) . . . . ?
C2A C1A N1 C1A -70.8(17) . . . 8_565 ?
C3 C1A N1 C1A 67.6(3) . . . 8_565 ?
C2A C1A N1 Zr1 -171.1(17) . . . . ?
C3 C1A N1 Zr1 -32.7(5) . . . . ?
C1A C3 O1A C4A 178.2(3) . . . 8_565 ?
C1A C3 O1A C4A 178.2(3) . . . . ?
C1A C3 O1A Zr1 -37.8(3) . . . . ?
C10A N2 Zr1 N3 -37.1(2) . . . 8_565 ?
C10A N2 Zr1 N3 153.3(2) 8_565 . . 8_565 ?
C10A N2 Zr1 N3 -153.3(2) . . . . ?
C10A N2 Zr1 N3 37.1(2) 8_565 . . . ?
C10A N2 Zr1 N1 84.8(2) . . . . ?
C10A N2 Zr1 N1 -84.8(2) 8_565 . . . ?
C10A N2 Zr1 O1A 125.5(4) . . . 8_565 ?
C10A N2 Zr1 O1A -44.0(5) 8_565 . . 8_565 ?
C10A N2 Zr1 O1A 44.0(5) . . . . ?
C10A N2 Zr1 O1A -125.5(4) 8_565 . . . ?
C12 N3 Zr1 N2 -123.6(3) . . . . ?
C11A N3 Zr1 N2 51.6(3) . . . . ?
C12 N3 Zr1 N3 134.5(2) . . . 8_565 ?
C11A N3 Zr1 N3 -50.3(3) . . . 8_565 ?
C12 N3 Zr1 N1 -17.3(3) . . . . ?
C11A N3 Zr1 N1 157.9(3) . . . . ?
C12 N3 Zr1 O1A 44.1(3) . . . 8_565 ?
C11A N3 Zr1 O1A -140.7(3) . . . 8_565 ?
C12 N3 Zr1 O1A 52.8(3) . . . . ?
C11A N3 Zr1 O1A -132.0(3) . . . . ?
C5 N1 Zr1 N2 0.0 . . . . ?
C1A N1 Zr1 N2 161.3(3) 8_565 . . . ?
C1A N1 Zr1 N2 -161.3(3) . . . . ?
C5 N1 Zr1 N3 104.77(7) . . . 8_565 ?
C1A N1 Zr1 N3 -93.9(3) 8_565 . . 8_565 ?
C1A N1 Zr1 N3 -56.6(3) . . . 8_565 ?
C5 N1 Zr1 N3 -104.77(7) . . . . ?
C1A N1 Zr1 N3 56.6(3) 8_565 . . . ?
C1A N1 Zr1 N3 93.9(3) . . . . ?
C5 N1 Zr1 O1A -171.49(9) . . . 8_565 ?
C1A N1 Zr1 O1A -10.2(3) 8_565 . . 8_565 ?
C1A N1 Zr1 O1A 27.2(3) . . . 8_565 ?
C5 N1 Zr1 O1A 171.49(9) . . . . ?
C1A N1 Zr1 O1A -27.2(3) 8_565 . . . ?
C1A N1 Zr1 O1A 10.2(3) . . . . ?
C3 O1A Zr1 N2 58.8(5) . . . . ?
C4A O1A Zr1 N2 -160.6(3) 8_565 . . . ?
C4A O1A Zr1 N2 -160.6(3) . . . . ?
C3 O1A Zr1 N3 141.8(2) . . . 8_565 ?
C4A O1A Zr1 N3 -77.7(2) 8_565 . . 8_565 ?
C4A O1A Zr1 N3 -77.7(2) . . . 8_565 ?
C3 O1A Zr1 N3 -103.9(2) . . . . ?
C4A O1A Zr1 N3 36.6(2) 8_565 . . . ?
C4A O1A Zr1 N3 36.6(2) . . . . ?
C3 O1A Zr1 N1 15.87(17) . . . . ?
C4A O1A Zr1 N1 156.4(2) 8_565 . . . ?
C4A O1A Zr1 N1 156.4(2) . . . . ?
C3 O1A Zr1 O1A -71.3(2) . . . 8_565 ?
C4A O1A Zr1 O1A 69.3(2) 8_565 . . 8_565 ?
C4A O1A Zr1 O1A 69.3(2) . . . 8_565 ?
